data_9017764
loop_
_publ_author_name
'Biagioni, C.'
'Bindi, L.'
'Mauro, D.'
Halenius
U

_publ_section_title
;
 Crystal chemistry of sulfates from the Apuan Alps (Tuscany, Italy).
 V. Scordariite, K8(Fe3+0.67[]0.33)[Fe3+3O(SO4)6(H2O)3]2(H2O)11:
 A new metavoltine-related mineral
;
_journal_name_full Minerals
_journal_page_last 702
_journal_volume 9
_journal_year 2019
_chemical_compound_source 'Monte Arsiccio mine, Apuan Alps, Italy'
_chemical_formula_sum 'Fe6.66 H34 K7.5 Na0.5 O67 S12'
_chemical_name_mineral Scordariite
_space_group_IT_number 148
_space_group_name_Hall '-R 3'
_space_group_name_H-M_alt 'R -3 :H'
_symmetry_space_group_name_H-M 'R -3 :H'
_cell_angle_alpha 90
_cell_angle_beta 90
_cell_angle_gamma 120
_cell_formula_units_Z 3
_cell_length_a 9.7583
_cell_length_b 9.7583
_cell_length_c 53.687
_cell_volume 4427.393
_database_code_amcsd 0020908
_exptl_crystal_density_diffrn 2.439
_cod_data_source_file inputs/fixed/downloads/18/18728.cif
_cod_data_source_block 18728
_cod_original_sg_symbol_H-M 'R -3'
_cod_original_formula_sum 'K7.5 Na.5 Fe6.66 S12 O67 H34'
_cod_database_code 9017764

loop_
_space_group_symop_operation_xyz
x,y,z
2/3+x,1/3+y,1/3+z
1/3+x,2/3+y,2/3+z
y,-x+y,-z
2/3+y,1/3-x+y,1/3-z
1/3+y,2/3-x+y,2/3-z
-x+y,-x,z
2/3-x+y,1/3-x,1/3+z
1/3-x+y,2/3-x,2/3+z
-x,-y,-z
2/3-x,1/3-y,1/3-z
1/3-x,2/3-y,2/3-z
-y,x-y,z
2/3-y,1/3+x-y,1/3+z
1/3-y,2/3+x-y,2/3+z
x-y,x,-z
2/3+x-y,1/3+x,1/3-z
1/3+x-y,2/3+x,2/3-z

loop_
_atom_site_aniso_label
_atom_site_aniso_U_11
_atom_site_aniso_U_22
_atom_site_aniso_U_33
_atom_site_aniso_U_12
_atom_site_aniso_U_13
_atom_site_aniso_U_23
K1 0.03830 0.03830 0.05300 0.01920 0.00000 0.00000
K2 0.03640 0.03640 0.03000 0.01820 0.00000 0.00000
K3 0.03810 0.03810 0.04270 0.01910 0.00000 0.00000
K4 0.07400 0.03500 0.03200 0.02900 -0.00600 -0.00140
Na4 0.07400 0.03500 0.03200 0.02900 -0.00600 -0.00140
Fe1 0.01280 0.01280 0.02290 0.00600 0.00270 0.00020
Fe2 0.01790 0.01790 0.02140 0.00890 0.00000 0.00000
S1 0.01590 0.02820 0.01960 0.01300 0.00230 -0.00150
S2 0.01630 0.02040 0.02120 0.01020 -0.00330 -0.00150
O1 0.02600 0.03700 0.03800 0.01600 0.01100 0.02100
O2 0.01600 0.02000 0.03500 0.00590 0.00440 -0.00460
O3 0.04700 0.06600 0.02600 0.03200 -0.00500 0.00300
O4 0.04400 0.02300 0.03900 0.02200 0.00200 0.00700
O5 0.02100 0.01700 0.04200 0.00850 0.01200 -0.00040
O6 0.03600 0.02600 0.02800 0.02000 -0.01200 -0.00880
O7 0.03000 0.03400 0.06300 0.02500 0.01000 0.00500
O8 0.07000 0.06600 0.03000 0.04700 0.01300 0.01200
O9 0.01400 0.01400 0.01800 0.00710 0.00000 0.00000
Wat1 0.07400 0.03500 0.03200 0.02900 -0.00600 -0.00140
OW2 0.04900 0.02800 0.05000 0.02700 -0.01700 -0.01400
OW3 0.02000 0.02300 0.04100 0.00800 0.00000 0.01300
Wat4 0.07400 0.07400 0.28000 0.03700 0.00000 0.00000

loop_
_atom_site_label
_atom_site_fract_x
_atom_site_fract_y
_atom_site_fract_z
_atom_site_occupancy
_atom_site_U_iso_or_equiv
_atom_site_type_symbol
_atom_site_attached_hydrogens
K1 0.00000 0.00000 0.50000 1.00000 0.04310 K 0
K2 0.00000 0.00000 0.67094 1.00000 0.03430 K 0
K3 0.00000 0.00000 0.25116 1.00000 0.03960 K 0
K4 0.25520 0.00630 0.14591 0.41670 0.04650 K 0
Na4 0.00000 0.00000 0.17490 0.25000 0.04650 Na 0
Fe1 0.16140 0.45181 0.07854 1.00000 0.01640 Fe 0
Fe2 0.00000 0.00000 0.00000 0.66000 0.01900 Fe 0
S1 0.02166 0.60900 0.11696 1.00000 0.02040 S 0
S2 0.02118 0.60291 0.04015 1.00000 0.01890 S 0
O1 0.23420 0.39090 0.10990 1.00000 0.03360 O 0
O2 0.01320 0.48770 0.09922 1.00000 0.02520 O 0
O3 0.04730 0.57170 0.14198 1.00000 0.04480 O 0
O4 0.38930 0.26350 0.11451 1.00000 0.03310 O 0
O5 0.26360 0.35700 0.05845 1.00000 0.02700 O 0
O6 0.07670 0.48980 0.04637 1.00000 0.02820 O 0
O7 0.47140 0.32350 0.04257 1.00000 0.03860 O 0
O8 0.07680 0.66650 0.01534 1.00000 0.04950 O 0
O9 0.00000 0.00000 0.58722 1.00000 0.01540 O 0
Wat1 0.27400 0.05940 0.15440 0.50000 0.04650 O 2
OW2 0.24950 0.03130 0.07737 1.00000 0.03880 O 0
OW3 0.18260 0.00960 0.02341 1.00000 0.02900 O 0
Wat4 0.00000 0.00000 0.11720 1.00000 0.14200 O 2
H21 0.26100 0.07400 0.06140 1.00000 0.06000 H 0
H22 0.24600 0.07700 0.09200 1.00000 0.05000 H 0
H31 0.16000 0.03700 0.03870 1.00000 0.10000 H 0
H32 0.17100 -0.08600 0.02800 1.00000 0.08000 H 0

loop_
_cod_changelog_entry_id
_cod_changelog_entry_author
_cod_changelog_entry_date
_cod_changelog_entry_text
1
;cod-tools version 3.8.0
Id: cif_guess_AMCSD_atom_types 9581 2023-05-17 12:35:41Z saulius
;
2023-05-23T09:21:34+03:00
;Derived atom types and hydrogen counts
from atom names that follow the AMCSD naming convention
(Wat == water, O-H == hydroxyl).
;

loop_
_cod_related_entry_id
_cod_related_entry_database
_cod_related_entry_code
1 AMCSD 0020908
